data_2105899
loop_
_publ_author_name
'Allan, David R.'
'Bailey, Daniel'
'Bird, Nigel'
'Blake, Alexander J.'
'Champness, Neil R.'
'Huang, Deguang'
'Keane, Conal P.'
'McMaster, Jonathan'
'Prior, Timothy J.'
'Tidey, Jeremiah P.'
'Schr\"oder, Martin'

_publ_section_title
;
 High-pressure studies of palladium and platinum thioether macrocyclic
 dihalide complexes
;
_journal_coeditor_code XK5015
_journal_issue 3
_journal_name_full 'Acta Crystallographica Section B'
_journal_page_first 469
_journal_page_last 486
_journal_paper_doi 10.1107/S2052520614008786
_journal_volume 70
_journal_year 2014
_chemical_formula_moiety 'C6 H12 Br2 Pd S3'
_chemical_formula_sum 'C6 H12 Br2 Pd S3'
_chemical_formula_weight 446.56
_chemical_name_systematic
;
 ?
;
_space_group_IT_number 19
_symmetry_cell_setting orthorhombic
_symmetry_space_group_name_Hall 'P 2ac 2ab'
_symmetry_space_group_name_H-M 'P 21 21 21'
_atom_sites_solution_hydrogens geom
_atom_sites_solution_primary isomor
_audit_creation_method SHELXL97
_cell_angle_alpha 90.00
_cell_angle_beta 90.00
_cell_angle_gamma 90.00
_cell_formula_units_Z 4
_cell_length_a 7.1007(18)
_cell_length_b 11.424(2)
_cell_length_c 11.94(5)
_cell_measurement_pressure 5000000
_cell_measurement_reflns_used 3039
_cell_measurement_temperature 296(2)
_cell_measurement_theta_max 29.4909
_cell_measurement_theta_min 1.7278
_cell_volume 969(4)
_computing_cell_refinement
;CrysAlisPro, Oxford Diffraction Ltd.,
Version 1.171.34.9 (release 08-12-2009 CrysAlis171 .NET)
(compiled Dec  8 2009,17:31:18)
;
_computing_data_collection 'CrystalClear (Rigaku, 2008)'
_computing_data_reduction
;
CrysAlisPro, Oxford Diffraction Ltd.,
Version 1.171.34.9 (release 08-12-2009 CrysAlis171 .NET)
(compiled Dec  8 2009,17:31:18)
;
_computing_publication_material 'enCIFer (Allen et al., 2004); PLATON (Spek, 2009)'
_computing_structure_refinement 'SHELXL97 (Sheldrick, 2008)'
_computing_structure_solution 'SHELXS97 (Sheldrick, 2008)'
_diffrn_ambient_temperature 296(2)
_diffrn_detector_area_resol_mean 28.5714
_diffrn_measured_fraction_theta_full 0.300
_diffrn_measured_fraction_theta_max 0.265
_diffrn_measurement_device_type 'Rigaku 724 CCD area detector on Crystal Logic 4-circle kappa goniometer'
_diffrn_measurement_method omega
_diffrn_radiation_monochromator 'silicon double crystal'
_diffrn_radiation_source 'Diamond Light Source Beamline I19'
_diffrn_radiation_type synchrotron
_diffrn_radiation_wavelength 0.6889
_diffrn_reflns_av_R_equivalents 0.056
_diffrn_reflns_av_sigmaI/netI 0.056
_diffrn_reflns_limit_h_max 8
_diffrn_reflns_limit_h_min -9
_diffrn_reflns_limit_k_max 16
_diffrn_reflns_limit_k_min -14
_diffrn_reflns_limit_l_max 3
_diffrn_reflns_limit_l_min -3
_diffrn_reflns_number 3650
_diffrn_reflns_theta_full 27.50
_diffrn_reflns_theta_max 29.49
_diffrn_reflns_theta_min 3.27
_exptl_absorpt_coefficient_mu 10.753
_exptl_absorpt_correction_T_max 1.00000
_exptl_absorpt_correction_T_min 0.06505
_exptl_absorpt_correction_type multi-scan
_exptl_absorpt_process_details
;
CrysAlisPro, Oxford Diffraction Ltd.,
Version 1.171.34.9 (release 08-12-2009 CrysAlis171 .NET)
(compiled Dec  8 2009,17:31:18)
Empirical absorption correction using spherical harmonics,
 implemented in SCALE3 ABSPACK scaling algorithm.
;
_exptl_crystal_colour Brown
_exptl_crystal_density_diffrn 3.063
_exptl_crystal_description Block
_exptl_crystal_F_000 848
_exptl_crystal_size_max 0.14
_exptl_crystal_size_mid 0.09
_exptl_crystal_size_min 0.07
_refine_diff_density_max 0.91
_refine_diff_density_min -1.16
_refine_ls_abs_structure_details 'Flack H D (1983), Acta Cryst. A39, 876-881'
_refine_ls_abs_structure_Flack 0.00(4)
_refine_ls_extinction_method none
_refine_ls_goodness_of_fit_ref 1.07
_refine_ls_hydrogen_treatment constr
_refine_ls_matrix_type full
_refine_ls_number_parameters 49
_refine_ls_number_reflns 704
_refine_ls_number_restraints 18
_refine_ls_restrained_S_all 1.07
_refine_ls_R_factor_all 0.0542
_refine_ls_R_factor_gt 0.0512
_refine_ls_shift/su_max 0.000
_refine_ls_shift/su_mean 0.000
_refine_ls_structure_factor_coef Fsqd
_refine_ls_weighting_details 'calc w=1/[\s^2^(Fo^2^)+(0.071P)^2^+10.053P] where P=(Fo^2^+2Fc^2^)/3'
_refine_ls_weighting_scheme calc
_refine_ls_wR_factor_gt 0.124
_refine_ls_wR_factor_ref 0.128
_reflns_number_gt 669
_reflns_number_total 704
_reflns_threshold_expression >2sigma(I)
_cod_data_source_file xk5015sup1.cif
_cod_data_source_block cmpd_3_50.0_kbar
_cod_original_cell_volume 968(4)
_cod_database_code 2105899
_cod_database_fobs_code 2105899

loop_
_symmetry_equiv_pos_as_xyz
'x, y, z'
'-x+1/2, -y, z+1/2'
'-x, y+1/2, -z+1/2'
'x+1/2, -y+1/2, -z'

loop_
_atom_site_type_symbol
_atom_site_label
_atom_site_fract_x
_atom_site_fract_y
_atom_site_fract_z
_atom_site_U_iso_or_equiv
_atom_site_adp_type
_atom_site_calc_flag
_atom_site_refinement_flags
_atom_site_occupancy
_atom_site_symmetry_multiplicity
Pd Pd1 0.91055(16) 0.12497(9) 0.6140(4) 0.0132(3) Uiso d U 1 1
Br Br1 0.7460(3) 0.24901(14) 0.7493(5) 0.0251(5) Uiso d U 1 1
Br Br2 1.1660(2) 0.06962(13) 0.7427(5) 0.0217(5) Uiso d U 1 1
S S1 0.6940(6) -0.0984(3) 0.6085(13) 0.0192(9) Uiso d DU 1 1
C C2 0.536(2) -0.0441(10) 0.500(2) 0.0172(16) Uiso d DU 1 1
H H2A 0.5900 -0.0615 0.4275 0.021 Uiso calc R 1 1
H H2B 0.4171 -0.0852 0.5058 0.021 Uiso calc R 1 1
C C3 0.5000(17) 0.0862(9) 0.508(4) 0.0157(16) Uiso d DU 1 1
H H3B 0.4457 0.1017 0.5812 0.019 Uiso calc R 1 1
H H3A 0.4050 0.1058 0.4528 0.019 Uiso calc R 1 1
S S4 0.6949(5) 0.1858(3) 0.4892(11) 0.0147(8) Uiso d DU 1 1
C C5 0.786(2) 0.1475(10) 0.3512(15) 0.0164(16) Uiso d DU 1 1
H H5A 0.6804 0.1355 0.3009 0.020 Uiso calc R 1 1
H H5B 0.8584 0.2130 0.3227 0.020 Uiso calc R 1 1
C C6 0.909(2) 0.0385(11) 0.3494(18) 0.0162(16) Uiso d DU 1 1
H H6A 0.9858 0.0386 0.2820 0.019 Uiso calc R 1 1
H H6B 0.8302 -0.0307 0.3479 0.019 Uiso calc R 1 1
S S7 1.0619(5) 0.0335(3) 0.4721(12) 0.0149(8) Uiso d DU 1 1
C C8 1.0610(17) -0.1190(10) 0.511(3) 0.0162(16) Uiso d DU 1 1
H H8B 1.1259 -0.1622 0.4526 0.019 Uiso calc R 1 1
H H8A 1.1350 -0.1271 0.5788 0.019 Uiso calc R 1 1
C C9 0.8731(19) -0.1779(11) 0.531(3) 0.0168(16) Uiso d DU 1 1
H H9B 0.8967 -0.2509 0.5699 0.020 Uiso calc R 1 1
H H9A 0.8205 -0.1979 0.4582 0.020 Uiso calc R 1 1

loop_
_atom_type_symbol
_atom_type_description
_atom_type_scat_dispersion_real
_atom_type_scat_dispersion_imag
_atom_type_scat_source
C C 0.0033 0.0016 'International Tables Vol C Tables 4.2.6.8 and 6.1.1.4'
H H 0.0000 0.0000 'International Tables Vol C Tables 4.2.6.8 and 6.1.1.4'
S S 0.1246 0.1234 'International Tables Vol C Tables 4.2.6.8 and 6.1.1.4'
Br Br -0.2901 2.4595 'International Tables Vol C Tables 4.2.6.8 and 6.1.1.4'
Pd Pd -0.9988 1.0072 'International Tables Vol C Tables 4.2.6.8 and 6.1.1.4'

loop_
_geom_angle_atom_site_label_1
_geom_angle_atom_site_label_2
_geom_angle_atom_site_label_3
_geom_angle_site_symmetry_3
_geom_angle
S7 Pd1 S4 . 88.3(5)
S7 Pd1 Br1 . 171.6(3)
S4 Pd1 Br1 . 86.2(4)
S7 Pd1 Br2 . 89.9(4)
S4 Pd1 Br2 . 175.1(2)
Br1 Pd1 Br2 . 95.1(3)
S7 Pd1 S1 . 80.4(3)
S4 Pd1 S1 . 84.2(2)
Br1 Pd1 S1 . 105.3(2)
Br2 Pd1 S1 . 100.0(2)
S7 Pd1 S4 4_556 74.0(2)
S4 Pd1 S4 4_556 88.04(16)
Br1 Pd1 S4 4_556 99.4(2)
Br2 Pd1 S4 4_556 87.1(2)
S1 Pd1 S4 4_556 153.4(4)
C2 S1 C9 . 103.8(12)
C2 S1 Pd1 . 92.4(5)
C9 S1 Pd1 . 94.5(5)
C3 C2 S1 . 113.3(18)
C3 C2 H2A . 108.9
S1 C2 H2A . 108.9
C3 C2 H2B . 108.9
S1 C2 H2B . 108.9
H2A C2 H2B . 107.7
C2 C3 S4 . 118.8(11)
C2 C3 H3B . 107.6
S4 C3 H3B . 107.6
C2 C3 H3A . 107.6
S4 C3 H3A . 107.6
H3B C3 H3A . 107.0
C5 S4 C3 . 103.5(15)
C5 S4 Pd1 . 106.4(6)
C3 S4 Pd1 . 104.1(12)
C6 C5 S4 . 114.5(14)
C6 C5 H5A . 108.6
S4 C5 H5A . 108.6
C6 C5 H5B . 108.6
S4 C5 H5B . 108.6
H5A C5 H5B . 107.6
C5 C6 S7 . 110.8(12)
C5 C6 H6A . 109.5
S7 C6 H6A . 109.5
C5 C6 H6B . 109.5
S7 C6 H6B . 109.5
H6A C6 H6B . 108.1
C8 S7 C6 . 103.6(12)
C8 S7 Pd1 . 104.6(12)
C6 S7 Pd1 . 107.8(7)
C9 C8 S7 . 118.2(10)
C9 C8 H8B . 107.8
S7 C8 H8B . 107.8
C9 C8 H8A . 107.8
S7 C8 H8A . 107.8
H8B C8 H8A . 107.1
C8 C9 S1 . 118.3(14)
C8 C9 H9B . 107.7
S1 C9 H9B . 107.7
C8 C9 H9A . 107.7
S1 C9 H9A . 107.7
H9B C9 H9A . 107.1

loop_
_geom_bond_atom_site_label_1
_geom_bond_atom_site_label_2
_geom_bond_site_symmetry_2
_geom_bond_distance
Pd1 S7 . 2.262(13)
Pd1 S4 . 2.247(11)
Pd1 Br1 . 2.446(7)
Pd1 Br2 . 2.460(7)
Pd1 S1 . 2.980(4)
Pd1 S4 4_556 3.204(7)
S1 C2 . 1.819(11)
S1 C9 . 1.817(10)
C2 C3 . 1.514(9)
C2 H2A . 0.9700
C2 H2B . 0.9700
C3 S4 . 1.805(9)
C3 H3B . 0.9700
C3 H3A . 0.9700
S4 C5 . 1.823(12)
C5 C6 . 1.523(9)
C5 H5A . 0.9700
C5 H5B . 0.9700
C6 S7 . 1.823(11)
C6 H6A . 0.9700
C6 H6B . 0.9700
S7 C8 . 1.803(9)
C8 C9 . 1.513(9)
C8 H8B . 0.9700
C8 H8A . 0.9700
C9 H9B . 0.9700
C9 H9A . 0.9700

loop_
_geom_torsion_atom_site_label_1
_geom_torsion_atom_site_label_2
_geom_torsion_atom_site_label_3
_geom_torsion_atom_site_label_4
_geom_torsion
C9 S1 C2 C3 -127.9(17)
S1 C2 C3 S4 63(3)
C2 C3 S4 C5 57(3)
C3 S4 C5 C6 -79.0(14)
S4 C5 C6 S7 -39.6(14)
C5 C6 S7 C8 140.5(14)
C6 S7 C8 C9 -55(3)
S7 C8 C9 S1 -42(4)
C2 S1 C9 C8 101(2)
